data_7110817
loop_
_publ_author_name
'Clegg, William'
'Liddle, Stephen T.'
'Mulvey, Robert E.'
'Robertson, Alan'

_publ_section_title
;
 Pentanuclear asymmetrical ladder structure of the 1,4-dimethylpiperazine
 solvate of lithium anilide and its implication for the unknown structure
 of amorphous lithium anilide
;
_journal_issue 3
_journal_name_full 'Chemical Communications'
_journal_page_first 223
_journal_paper_doi 10.1039/a909754f
_journal_year 2000
_chemical_formula_sum 'C59 H81 Li5 N10'
_chemical_formula_weight 965.04
_chemical_name_systematic
;
 ?
;
_space_group_IT_number 2
_symmetry_cell_setting triclinic
_symmetry_space_group_name_Hall '-P 1'
_symmetry_space_group_name_H-M 'P -1'
_atom_sites_solution_hydrogens geom
_atom_sites_solution_primary direct
_atom_sites_solution_secondary difmap
_audit_creation_method SHELXL-97
_cell_angle_alpha 64.592(3)
_cell_angle_beta 80.095(4)
_cell_angle_gamma 85.225(4)
_cell_formula_units_Z 2
_cell_length_a 11.2049(16)
_cell_length_b 16.726(3)
_cell_length_c 17.152(3)
_cell_measurement_reflns_used 7180
_cell_measurement_temperature 160(2)
_cell_measurement_theta_max 28.34
_cell_measurement_theta_min 2.10
_cell_volume 2860.1(8)
_computing_cell_refinement 'Siemens SAINT'
_computing_data_collection 'Siemens SMART'
_computing_data_reduction 'Siemens SAINT'
_computing_molecular_graphics 'Siemens SHELXTL'
_computing_publication_material 'SHELXTL and local programs'
_computing_structure_refinement 'Siemens SHELXTL'
_computing_structure_solution 'Siemens SHELXTL'
_diffrn_ambient_temperature 160(2)
_diffrn_measured_fraction_theta_full 0.967
_diffrn_measured_fraction_theta_max 0.967
_diffrn_measurement_device_type 'Siemens SMART CCD diffractometer'
_diffrn_measurement_method '\w rotation with narrow frames'
_diffrn_radiation_monochromator graphite
_diffrn_radiation_source 'fine-focus sealed tube'
_diffrn_radiation_type MoK\a
_diffrn_radiation_wavelength 0.71073
_diffrn_reflns_av_R_equivalents 0.0399
_diffrn_reflns_av_sigmaI/netI 0.0855
_diffrn_reflns_limit_h_max 13
_diffrn_reflns_limit_h_min -13
_diffrn_reflns_limit_k_max 18
_diffrn_reflns_limit_k_min -19
_diffrn_reflns_limit_l_max 20
_diffrn_reflns_limit_l_min -18
_diffrn_reflns_number 17166
_diffrn_reflns_theta_full 25.00
_diffrn_reflns_theta_max 25.00
_diffrn_reflns_theta_min 1.85
_diffrn_standards_decay_% 0
_diffrn_standards_number 0
_exptl_absorpt_coefficient_mu 0.065
_exptl_absorpt_correction_type none
_exptl_crystal_colour colourless
_exptl_crystal_density_diffrn 1.121
_exptl_crystal_density_method 'not measured'
_exptl_crystal_description block
_exptl_crystal_F_000 1040
_exptl_crystal_size_max 0.48
_exptl_crystal_size_mid 0.42
_exptl_crystal_size_min 0.32
_refine_diff_density_max 1.002
_refine_diff_density_min -0.364
_refine_diff_density_rms 0.060
_refine_ls_extinction_coef 0.0048(16)
_refine_ls_extinction_expression Fc^*^=kFc[1+0.001xFc^2^\l^3^/sin(2\q)]^-1/4^
_refine_ls_extinction_method SHELXL
_refine_ls_goodness_of_fit_ref 1.047
_refine_ls_hydrogen_treatment mixed
_refine_ls_matrix_type full
_refine_ls_number_parameters 683
_refine_ls_number_reflns 9732
_refine_ls_number_restraints 161
_refine_ls_restrained_S_all 1.069
_refine_ls_R_factor_all 0.1501
_refine_ls_R_factor_gt 0.0851
_refine_ls_shift/su_max 0.003
_refine_ls_shift/su_mean 0.000
_refine_ls_structure_factor_coef Fsqd
_refine_ls_weighting_details 'calc w=1/[\s^2^(Fo^2^)+(0.1372P)^2^+0.7073P] where P=(Fo^2^+2Fc^2^)/3'
_refine_ls_weighting_scheme calc
_refine_ls_wR_factor_gt 0.2192
_refine_ls_wR_factor_ref 0.2625
_reflns_number_gt 5443
_reflns_number_total 9732
_reflns_threshold_expression >2sigma(I)
_cod_data_source_file a909754fsup1.cif
_cod_data_source_block rem200
_cod_original_sg_symbol_H-M P-1
_cod_database_code 7110817

loop_
_symmetry_equiv_pos_as_xyz
'x, y, z'
'-x, -y, -z'

loop_
_atom_site_label
_atom_site_type_symbol
_atom_site_fract_x
_atom_site_fract_y
_atom_site_fract_z
_atom_site_U_iso_or_equiv
_atom_site_adp_type
_atom_site_occupancy
_atom_site_symmetry_multiplicity
_atom_site_calc_flag
_atom_site_refinement_flags
Li1 Li 0.3242(6) 0.3773(5) 0.1153(4) 0.0428(16) Uani 1 1 d .
Li2 Li 0.1055(5) 0.3384(4) 0.1428(4) 0.0324(14) Uani 1 1 d .
Li3 Li 0.0335(6) 0.3546(4) 0.2858(4) 0.0341(14) Uani 1 1 d .
Li4 Li 0.0394(6) 0.1925(4) 0.3977(4) 0.0382(15) Uani 1 1 d .
Li5 Li -0.0486(6) 0.4001(4) 0.4073(4) 0.0415(16) Uani 1 1 d .
N1 N 0.5032(3) 0.4145(2) 0.0729(2) 0.0368(8) Uani 1 1 d .
C1 C 0.5717(4) 0.3392(3) 0.1293(3) 0.0500(11) Uani 1 1 d .
H1A H 0.5511 0.2851 0.1257 0.075 Uiso 1 1 calc R
H1B H 0.5509 0.3321 0.1898 0.075 Uiso 1 1 calc R
H1C H 0.6587 0.3501 0.1100 0.075 Uiso 1 1 calc R
C2 C 0.5342(3) 0.4258(3) -0.0183(2) 0.0401(10) Uani 1 1 d .
H2A H 0.5131 0.3716 -0.0224 0.048 Uiso 1 1 calc R
H2B H 0.6225 0.4350 -0.0373 0.048 Uiso 1 1 calc R
C3 C 0.5335(3) 0.4957(3) 0.0775(2) 0.0383(10) Uani 1 1 d .
H3A H 0.6218 0.5059 0.0599 0.046 Uiso 1 1 calc R
H3B H 0.5120 0.4892 0.1384 0.046 Uiso 1 1 calc R
N2 N -0.0053(3) 0.4035(2) 0.03974(18) 0.0310(7) Uani 1 1 d .
C4 C -0.0561(4) 0.3251(3) 0.0387(3) 0.0400(10) Uani 1 1 d .
H4A H -0.1019 0.2900 0.0962 0.060 Uiso 1 1 calc R
H4B H 0.0100 0.2890 0.0247 0.060 Uiso 1 1 calc R
H4C H -0.1101 0.3445 -0.0055 0.060 Uiso 1 1 calc R
C5 C -0.1070(3) 0.4595(2) 0.0553(2) 0.0314(9) Uani 1 1 d .
H5A H -0.1523 0.4274 0.1147 0.038 Uiso 1 1 calc R
H5B H -0.1631 0.4715 0.0128 0.038 Uiso 1 1 calc R
C6 C 0.0635(3) 0.4548(2) -0.0469(2) 0.0328(9) Uani 1 1 d .
H6A H 0.0114 0.4669 -0.0920 0.039 Uiso 1 1 calc R
H6B H 0.1340 0.4192 -0.0578 0.039 Uiso 1 1 calc R
N3 N 0.0967(3) 0.06519(19) 0.47022(19) 0.0338(7) Uani 1 1 d .
C7 C 0.2239(4) 0.0824(3) 0.4663(3) 0.0452(10) Uani 1 1 d .
H7A H 0.2611 0.1130 0.4051 0.068 Uiso 1 1 calc R
H7B H 0.2666 0.0261 0.4942 0.068 Uiso 1 1 calc R
H7C H 0.2292 0.1195 0.4968 0.068 Uiso 1 1 calc R
C8 C 0.0880(4) 0.0050(3) 0.4285(2) 0.0402(10) Uani 1 1 d .
H8A H 0.1363 -0.0493 0.4561 0.048 Uiso 1 1 calc R
H8B H 0.1224 0.0343 0.3659 0.048 Uiso 1 1 calc R
C9 C 0.0414(4) 0.0196(2) 0.5627(2) 0.0366(9) Uani 1 1 d .
H9A H 0.0443 0.0588 0.5922 0.044 Uiso 1 1 calc R
H9B H 0.0890 -0.0346 0.5921 0.044 Uiso 1 1 calc R
N4 N -0.1051(3) 0.4625(2) 0.4900(2) 0.0376(8) Uani 1 1 d .
C10 C -0.2364(4) 0.4486(3) 0.5079(3) 0.0500(11) Uani 1 1 d .
H10A H -0.2694 0.4741 0.4528 0.075 Uiso 1 1 calc R
H10B H -0.2746 0.4775 0.5452 0.075 Uiso 1 1 calc R
H10C H -0.2529 0.3851 0.5378 0.075 Uiso 1 1 calc R
C11 C -0.0532(4) 0.4249(3) 0.5713(2) 0.0399(10) Uani 1 1 d .
H11A H -0.0679 0.3604 0.6013 0.048 Uiso 1 1 calc R
H11B H -0.0935 0.4518 0.6105 0.048 Uiso 1 1 calc R
C12 C -0.0812(4) 0.5586(3) 0.4466(2) 0.0388(10) Uani 1 1 d .
H12A H -0.1219 0.5869 0.4845 0.047 Uiso 1 1 calc R
H12B H -0.1147 0.5853 0.3910 0.047 Uiso 1 1 calc R
N5 N 0.2583(3) 0.2888(2) 0.0907(2) 0.0385(8) Uani 1 1 d .
H5N H 0.240(4) 0.305(3) 0.040(3) 0.046 Uiso 1 1 d .
C13 C 0.2889(3) 0.2005(3) 0.1283(3) 0.0370(9) Uani 1 1 d .
C14 C 0.2728(4) 0.1387(3) 0.0951(3) 0.0535(12) Uani 1 1 d .
H14 H 0.2377 0.1581 0.0433 0.064 Uiso 1 1 calc R
C15 C 0.3070(5) 0.0502(3) 0.1361(4) 0.0719(16) Uani 1 1 d .
H15 H 0.2943 0.0107 0.1118 0.086 Uiso 1 1 calc R
C16 C 0.3590(5) 0.0185(3) 0.2116(4) 0.0721(16) Uani 1 1 d .
H16 H 0.3828 -0.0419 0.2389 0.086 Uiso 1 1 calc R
C17 C 0.3750(4) 0.0761(3) 0.2455(3) 0.0563(13) Uani 1 1 d .
H17 H 0.4103 0.0555 0.2974 0.068 Uiso 1 1 calc R
C18 C 0.3410(4) 0.1641(3) 0.2060(3) 0.0459(11) Uani 1 1 d .
H18 H 0.3532 0.2020 0.2323 0.055 Uiso 1 1 calc R
N6 N 0.1799(3) 0.4232(2) 0.1817(2) 0.0343(8) Uani 1 1 d .
H6N H 0.152(3) 0.476(3) 0.152(3) 0.041 Uiso 1 1 d .
C19 C 0.2571(3) 0.4311(3) 0.2332(2) 0.0336(9) Uani 1 1 d .
C20 C 0.3166(3) 0.3553(3) 0.2881(2) 0.0415(10) Uani 1 1 d .
H20 H 0.3018 0.2992 0.2901 0.050 Uiso 1 1 calc R
C21 C 0.3962(4) 0.3608(4) 0.3392(3) 0.0588(13) Uani 1 1 d .
H21 H 0.4344 0.3085 0.3759 0.071 Uiso 1 1 calc R
C22 C 0.4207(4) 0.4404(5) 0.3374(3) 0.0678(16) Uani 1 1 d .
H22 H 0.4757 0.4438 0.3723 0.081 Uiso 1 1 calc R
C23 C 0.3642(4) 0.5154(4) 0.2842(3) 0.0603(14) Uani 1 1 d .
H23 H 0.3809 0.5710 0.2824 0.072 Uiso 1 1 calc R
C24 C 0.2835(4) 0.5117(3) 0.2331(3) 0.0434(10) Uani 1 1 d .
H24 H 0.2454 0.5646 0.1973 0.052 Uiso 1 1 calc R
N7 N 0.0325(3) 0.2387(2) 0.26847(19) 0.0304(7) Uani 1 1 d .
H7N H 0.097(4) 0.215(3) 0.254(2) 0.037 Uiso 1 1 d .
C25 C -0.0625(3) 0.1940(2) 0.2625(2) 0.0323(9) Uani 1 1 d .
C26 C -0.0455(4) 0.1315(3) 0.2272(2) 0.0431(10) Uani 1 1 d .
H26 H 0.0343 0.1173 0.2071 0.052 Uiso 1 1 calc R
C27 C -0.1433(5) 0.0900(3) 0.2212(3) 0.0597(13) Uani 1 1 d .
H27 H -0.1293 0.0478 0.1972 0.072 Uiso 1 1 calc R
C28 C -0.2588(5) 0.1085(3) 0.2488(4) 0.0682(15) Uani 1 1 d .
H28 H -0.3248 0.0799 0.2435 0.082 Uiso 1 1 calc R
C29 C -0.2796(4) 0.1692(3) 0.2847(3) 0.0573(13) Uani 1 1 d .
H29 H -0.3600 0.1819 0.3050 0.069 Uiso 1 1 calc R
C30 C -0.1821(4) 0.2115(3) 0.2910(3) 0.0411(10) Uani 1 1 d .
H30 H -0.1974 0.2535 0.3153 0.049 Uiso 1 1 calc R
N8 N 0.0667(3) 0.2972(2) 0.42270(19) 0.0329(7) Uani 1 1 d .
H8N H 0.146(4) 0.306(3) 0.418(2) 0.039 Uiso 1 1 d .
C31 C 0.0206(3) 0.2514(2) 0.5101(2) 0.0334(9) Uani 1 1 d .
C32 C 0.0907(4) 0.2256(3) 0.5790(2) 0.0387(9) Uani 1 1 d .
H32 H 0.1741 0.2405 0.5659 0.046 Uiso 1 1 calc R
C33 C 0.0387(4) 0.1793(3) 0.6646(3) 0.0472(11) Uani 1 1 d .
H33 H 0.0869 0.1632 0.7097 0.057 Uiso 1 1 calc R
C34 C -0.0814(4) 0.1557(3) 0.6863(3) 0.0510(12) Uani 1 1 d .
H34 H -0.1156 0.1232 0.7456 0.061 Uiso 1 1 calc R
C35 C -0.1506(4) 0.1797(3) 0.6214(3) 0.0459(11) Uani 1 1 d .
H35 H -0.2336 0.1638 0.6360 0.055 Uiso 1 1 calc R
C36 C -0.1014(3) 0.2272(2) 0.5341(2) 0.0349(9) Uani 1 1 d .
H36 H -0.1517 0.2434 0.4902 0.042 Uiso 1 1 calc R
N9 N -0.1195(3) 0.4256(2) 0.3026(2) 0.0394(8) Uani 1 1 d .
H9N H -0.183(4) 0.389(3) 0.317(3) 0.047 Uiso 1 1 d .
C37 C -0.1569(3) 0.5113(3) 0.2563(2) 0.0333(9) Uani 1 1 d .
C38 C -0.2727(4) 0.5342(3) 0.2307(3) 0.0456(11) Uani 1 1 d .
H38 H -0.3287 0.4884 0.2459 0.055 Uiso 1 1 calc R
C39 C -0.3074(5) 0.6202(4) 0.1846(3) 0.0585(13) Uani 1 1 d .
H39 H -0.3859 0.6328 0.1680 0.070 Uiso 1 1 calc R
C40 C -0.2303(6) 0.6874(4) 0.1627(3) 0.0695(16) Uani 1 1 d .
H40 H -0.2544 0.7470 0.1308 0.083 Uiso 1 1 calc R
C41 C -0.1153(6) 0.6682(3) 0.1874(3) 0.0622(14) Uani 1 1 d .
H41 H -0.0611 0.7150 0.1727 0.075 Uiso 1 1 calc R
C42 C -0.0797(4) 0.5821(3) 0.2327(2) 0.0431(10) Uani 1 1 d .
H42 H -0.0007 0.5704 0.2485 0.052 Uiso 1 1 calc R
N10 N -0.1074(13) -0.0194(7) 0.0516(7) 0.173(4) Uani 1 1 d .
C43 C -0.2238(18) -0.0528(8) 0.0966(9) 0.238(8) Uani 1 1 d .
H43A H -0.2854 -0.0072 0.0738 0.357 Uiso 1 1 calc R
H43B H -0.2268 -0.0694 0.1590 0.357 Uiso 1 1 calc R
H43C H -0.2395 -0.1050 0.0879 0.357 Uiso 1 1 calc R
C44 C -0.0996(16) 0.0311(10) -0.0325(10) 0.245(8) Uani 1 1 d .
H44A H -0.1628 0.0779 -0.0412 0.294 Uiso 1 1 calc R
H44B H -0.1186 -0.0053 -0.0614 0.294 Uiso 1 1 calc R
C45 C -0.0139(17) -0.0728(9) 0.0759(8) 0.198(6) Uani 1 1 d .
H45A H -0.0203 -0.1249 0.0637 0.238 Uiso 1 1 calc R
H45B H -0.0167 -0.0943 0.1397 0.238 Uiso 1 1 calc R
C100 C 0.4662(5) 0.2730(5) 0.5908(4) 0.0957(19) Uani 1 1 d DU
C101 C 0.3866(6) 0.2034(5) 0.6475(5) 0.124(3) Uani 1 1 d DU
H101 H 0.3262 0.2093 0.6910 0.149 Uiso 1 1 calc R
C102 C 0.4020(8) 0.1271(6) 0.6357(6) 0.145(4) Uani 1 1 d DU
H102 H 0.3499 0.0793 0.6734 0.174 Uiso 1 1 calc R
C103 C 0.4899(8) 0.1133(6) 0.5715(6) 0.143(3) Uani 1 1 d DU
H103 H 0.4957 0.0593 0.5654 0.172 Uiso 1 1 calc R
C104 C 0.5618(7) 0.1796(5) 0.5218(5) 0.116(2) Uani 1 1 d DU
H104 H 0.6230 0.1730 0.4791 0.140 Uiso 1 1 calc R
C105 C 0.5516(5) 0.2616(4) 0.5294(4) 0.0807(16) Uani 1 1 d DU
H105 H 0.6047 0.3086 0.4914 0.097 Uiso 1 1 calc R
C106 C 0.4552(6) 0.3547(5) 0.5982(5) 0.113(2) Uani 1 1 d DU
H10D H 0.3902 0.3507 0.6459 0.170 Uiso 1 1 calc R
H10E H 0.4360 0.4021 0.5434 0.170 Uiso 1 1 calc R
H10F H 0.5317 0.3677 0.6105 0.170 Uiso 1 1 calc R
C107 C 0.4366(10) -0.1705(6) 0.0890(11) 0.265(7) Uani 1 1 d DU
C108 C 0.4075(10) -0.1667(5) 0.0096(9) 0.264(7) Uani 1 1 d DU
H108 H 0.4613 -0.1394 -0.0436 0.317 Uiso 1 1 calc R
C109 C 0.3055(10) -0.2013(5) 0.0108(7) 0.209(5) Uani 1 1 d DU
H109 H 0.2848 -0.1997 -0.0413 0.251 Uiso 1 1 calc R
C110 C 0.2299(8) -0.2394(5) 0.0883(5) 0.147(3) Uani 1 1 d DU
H110 H 0.1561 -0.2635 0.0882 0.177 Uiso 1 1 calc R
C111 C 0.2537(7) -0.2450(4) 0.1659(6) 0.125(3) Uani 1 1 d DU
H111 H 0.1966 -0.2724 0.2172 0.150 Uiso 1 1 calc R
C112 C 0.3637(9) -0.2102(5) 0.1716(10) 0.207(4) Uani 1 1 d DU
H112 H 0.3846 -0.2134 0.2243 0.248 Uiso 1 1 calc R
C113 C 0.5436(12) -0.1330(9) 0.0873(17) 0.494(17) Uani 1 1 d DU
H11C H 0.5882 -0.1091 0.0278 0.741 Uiso 1 1 calc R
H11D H 0.5932 -0.1783 0.1268 0.741 Uiso 1 1 calc R
H11E H 0.5247 -0.0851 0.1062 0.741 Uiso 1 1 calc R

loop_
_atom_site_aniso_label
_atom_site_aniso_U_11
_atom_site_aniso_U_22
_atom_site_aniso_U_33
_atom_site_aniso_U_23
_atom_site_aniso_U_13
_atom_site_aniso_U_12
Li1 0.030(3) 0.048(4) 0.045(4) -0.017(3) 0.005(3) -0.008(3)
Li2 0.035(3) 0.031(3) 0.028(3) -0.009(3) -0.006(3) -0.001(3)
Li3 0.046(4) 0.030(3) 0.026(3) -0.012(3) -0.006(3) 0.005(3)
Li4 0.056(4) 0.026(3) 0.030(3) -0.009(3) -0.008(3) 0.001(3)
Li5 0.056(4) 0.040(4) 0.033(4) -0.021(3) -0.002(3) 0.000(3)
N1 0.0292(17) 0.043(2) 0.0325(17) -0.0122(15) -0.0016(13) 0.0007(15)
C1 0.032(2) 0.055(3) 0.046(3) -0.007(2) -0.0023(18) 0.001(2)
C2 0.031(2) 0.050(3) 0.040(2) -0.021(2) 0.0024(17) -0.0049(19)
C3 0.030(2) 0.053(3) 0.031(2) -0.0179(19) -0.0002(16) -0.0046(19)
N2 0.0331(17) 0.0325(17) 0.0235(16) -0.0088(13) -0.0039(13) 0.0027(14)
C4 0.048(2) 0.036(2) 0.034(2) -0.0104(18) -0.0091(18) -0.0072(19)
C5 0.0269(19) 0.039(2) 0.0234(18) -0.0095(16) -0.0016(14) -0.0005(16)
C6 0.032(2) 0.038(2) 0.0216(18) -0.0087(16) -0.0032(15) 0.0071(17)
N3 0.0458(19) 0.0234(16) 0.0297(17) -0.0093(13) -0.0052(14) 0.0003(14)
C7 0.053(3) 0.034(2) 0.044(2) -0.0125(19) -0.007(2) -0.002(2)
C8 0.058(3) 0.029(2) 0.028(2) -0.0075(17) -0.0011(18) 0.0003(19)
C9 0.056(3) 0.024(2) 0.0250(19) -0.0061(16) -0.0066(17) 0.0009(18)
N4 0.0456(19) 0.0367(19) 0.0356(18) -0.0215(15) -0.0003(15) -0.0043(15)
C10 0.048(3) 0.056(3) 0.058(3) -0.038(2) 0.004(2) -0.005(2)
C11 0.058(3) 0.030(2) 0.034(2) -0.0184(18) 0.0032(19) -0.0030(19)
C12 0.053(2) 0.035(2) 0.032(2) -0.0207(18) 0.0022(18) -0.0029(19)
N5 0.0400(19) 0.037(2) 0.0339(18) -0.0116(16) -0.0052(15) 0.0070(15)
C13 0.031(2) 0.036(2) 0.037(2) -0.0128(18) 0.0029(17) 0.0042(17)
C14 0.060(3) 0.053(3) 0.051(3) -0.029(2) 0.001(2) -0.001(2)
C15 0.098(4) 0.041(3) 0.075(4) -0.032(3) 0.012(3) -0.002(3)
C16 0.096(4) 0.038(3) 0.056(3) -0.006(3) 0.014(3) 0.008(3)
C17 0.060(3) 0.047(3) 0.041(3) -0.006(2) 0.005(2) 0.013(2)
C18 0.048(2) 0.042(3) 0.042(2) -0.015(2) -0.0005(19) 0.006(2)
N6 0.0391(19) 0.0277(17) 0.0339(18) -0.0092(14) -0.0086(14) -0.0031(15)
C19 0.031(2) 0.042(2) 0.028(2) -0.0169(18) 0.0025(16) -0.0058(18)
C20 0.039(2) 0.050(3) 0.030(2) -0.0134(19) -0.0043(17) 0.0030(19)
C21 0.041(3) 0.096(4) 0.039(3) -0.030(3) -0.008(2) 0.009(3)
C22 0.042(3) 0.130(5) 0.049(3) -0.052(3) -0.007(2) -0.011(3)
C23 0.055(3) 0.095(4) 0.049(3) -0.049(3) 0.012(2) -0.030(3)
C24 0.040(2) 0.053(3) 0.040(2) -0.027(2) 0.0108(18) -0.013(2)
N7 0.0342(18) 0.0275(17) 0.0285(16) -0.0119(14) -0.0016(14) -0.0003(14)
C25 0.044(2) 0.025(2) 0.0217(18) -0.0020(15) -0.0089(16) -0.0011(17)
C26 0.063(3) 0.031(2) 0.034(2) -0.0124(18) -0.0089(19) -0.006(2)
C27 0.089(4) 0.040(3) 0.054(3) -0.017(2) -0.022(3) -0.012(3)
C28 0.079(4) 0.045(3) 0.078(4) -0.013(3) -0.034(3) -0.017(3)
C29 0.049(3) 0.043(3) 0.065(3) -0.005(2) -0.015(2) -0.005(2)
C30 0.046(2) 0.032(2) 0.039(2) -0.0082(18) -0.0068(18) -0.0035(19)
N8 0.0403(18) 0.0312(18) 0.0255(16) -0.0112(14) -0.0015(14) -0.0033(15)
C31 0.045(2) 0.027(2) 0.032(2) -0.0155(17) -0.0071(17) 0.0013(17)
C32 0.050(2) 0.034(2) 0.034(2) -0.0158(18) -0.0087(18) 0.0010(19)
C33 0.071(3) 0.044(3) 0.029(2) -0.0162(19) -0.016(2) 0.003(2)
C34 0.071(3) 0.046(3) 0.028(2) -0.011(2) 0.000(2) -0.002(2)
C35 0.052(3) 0.039(2) 0.043(3) -0.018(2) 0.006(2) -0.005(2)
C36 0.046(2) 0.027(2) 0.033(2) -0.0142(17) -0.0044(17) 0.0003(17)
N9 0.045(2) 0.034(2) 0.0361(19) -0.0124(16) -0.0041(15) -0.0023(16)
C37 0.042(2) 0.037(2) 0.0231(19) -0.0171(17) -0.0003(16) 0.0056(18)
C38 0.043(2) 0.055(3) 0.041(2) -0.025(2) -0.0023(19) 0.006(2)
C39 0.056(3) 0.068(4) 0.049(3) -0.026(3) -0.012(2) 0.027(3)
C40 0.100(4) 0.049(3) 0.046(3) -0.015(2) -0.009(3) 0.037(3)
C41 0.107(4) 0.035(3) 0.038(3) -0.016(2) 0.014(3) -0.014(3)
C42 0.054(3) 0.047(3) 0.031(2) -0.020(2) 0.0023(18) -0.006(2)
N10 0.246(13) 0.141(8) 0.104(7) -0.037(6) -0.022(8) 0.047(9)
C43 0.43(3) 0.139(10) 0.149(11) -0.065(9) 0.005(14) -0.080(14)
C44 0.34(2) 0.191(14) 0.137(12) -0.001(10) 0.000(13) -0.108(15)
C45 0.247(16) 0.153(11) 0.137(10) -0.004(8) -0.042(11) 0.003(13)
C100 0.069(4) 0.112(5) 0.110(5) -0.041(4) -0.047(3) 0.008(4)
C101 0.086(5) 0.101(5) 0.134(6) 0.017(5) -0.053(4) -0.031(4)
C102 0.122(7) 0.097(5) 0.156(8) 0.024(5) -0.070(5) -0.014(6)
C103 0.170(8) 0.078(5) 0.197(10) -0.038(6) -0.130(7) 0.016(5)
C104 0.121(6) 0.101(5) 0.142(6) -0.043(5) -0.087(5) 0.014(4)
C105 0.077(4) 0.089(4) 0.084(4) -0.036(3) -0.036(3) 0.001(3)
C106 0.110(5) 0.104(5) 0.143(7) -0.059(5) -0.055(5) 0.026(4)
C107 0.095(6) 0.099(9) 0.515(19) -0.087(12) 0.051(10) 0.019(5)
C108 0.161(10) 0.076(7) 0.404(13) -0.035(9) 0.168(10) -0.011(7)
C109 0.245(11) 0.097(7) 0.200(8) -0.042(7) 0.125(8) 0.001(7)
C110 0.172(7) 0.125(7) 0.147(7) -0.091(6) 0.078(6) -0.041(6)
C111 0.136(6) 0.081(5) 0.174(7) -0.087(5) 0.035(6) -0.022(4)
C112 0.164(9) 0.080(6) 0.404(14) -0.135(9) -0.034(8) 0.016(6)
C113 0.161(14) 0.49(4) 0.67(4) -0.10(3) 0.000(19) -0.084(15)

loop_
_atom_type_symbol
_atom_type_description
_atom_type_scat_dispersion_real
_atom_type_scat_dispersion_imag
_atom_type_scat_source
C C 0.0033 0.0016 'International Tables Vol C Tables 4.2.6.8 and 6.1.1.4'
H H 0.0000 0.0000 'International Tables Vol C Tables 4.2.6.8 and 6.1.1.4'
Li Li -0.0003 0.0001 'International Tables Vol C Tables 4.2.6.8 and 6.1.1.4'
N N 0.0061 0.0033 'International Tables Vol C Tables 4.2.6.8 and 6.1.1.4'

loop_
_geom_angle_atom_site_label_1
_geom_angle_atom_site_label_2
_geom_angle_atom_site_label_3
_geom_angle
_geom_angle_site_symmetry_1
_geom_angle_site_symmetry_3
N5 Li1 N1 121.5(4) . .
N5 Li1 N6 106.6(3) . .
N1 Li1 N6 131.8(4) . .
N5 Li2 N6 102.2(3) . .
N5 Li2 N7 109.6(3) . .
N6 Li2 N7 99.8(3) . .
N5 Li2 N2 107.2(3) . .
N6 Li2 N2 114.7(3) . .
N7 Li2 N2 121.6(3) . .
N9 Li3 N7 124.0(3) . .
N9 Li3 N6 118.4(3) . .
N7 Li3 N6 99.1(3) . .
N9 Li3 N8 96.7(3) . .
N7 Li3 N8 99.4(3) . .
N6 Li3 N8 119.1(3) . .
N7 Li4 N8 107.8(3) . .
N7 Li4 N3 122.1(3) . .
N8 Li4 N3 123.3(3) . .
N9 Li5 N8 106.7(3) . .
N9 Li5 N4 123.3(4) . .
N8 Li5 N4 129.6(4) . .
C3 N1 C1 109.9(3) . .
C3 N1 C2 108.8(3) . .
C1 N1 C2 109.8(3) . .
C3 N1 Li1 115.4(3) . .
C1 N1 Li1 104.8(3) . .
C2 N1 Li1 108.1(3) . .
N1 C1 H1A 109.5 . .
N1 C1 H1B 109.5 . .
H1A C1 H1B 109.5 . .
N1 C1 H1C 109.5 . .
H1A C1 H1C 109.5 . .
H1B C1 H1C 109.5 . .
N1 C2 C3 110.5(3) . 2_665
N1 C2 H2A 109.6 . .
C3 C2 H2A 109.6 2_665 .
N1 C2 H2B 109.6 . .
C3 C2 H2B 109.6 2_665 .
H2A C2 H2B 108.1 . .
N1 C3 C2 110.5(3) . 2_665
N1 C3 H3A 109.5 . .
C2 C3 H3A 109.5 2_665 .
N1 C3 H3B 109.5 . .
C2 C3 H3B 109.5 2_665 .
H3A C3 H3B 108.1 . .
C6 N2 C5 107.9(3) . .
C6 N2 C4 108.5(3) . .
C5 N2 C4 108.2(3) . .
C6 N2 Li2 114.5(3) . .
C5 N2 Li2 117.2(3) . .
C4 N2 Li2 99.9(3) . .
N2 C4 H4A 109.5 . .
N2 C4 H4B 109.5 . .
H4A C4 H4B 109.5 . .
N2 C4 H4C 109.5 . .
H4A C4 H4C 109.5 . .
H4B C4 H4C 109.5 . .
N2 C5 C6 111.5(3) . 2_565
N2 C5 H5A 109.3 . .
C6 C5 H5A 109.3 2_565 .
N2 C5 H5B 109.3 . .
C6 C5 H5B 109.3 2_565 .
H5A C5 H5B 108.0 . .
N2 C6 C5 112.4(3) . 2_565
N2 C6 H6A 109.1 . .
C5 C6 H6A 109.1 2_565 .
N2 C6 H6B 109.1 . .
C5 C6 H6B 109.1 2_565 .
H6A C6 H6B 107.9 . .
C7 N3 C9 108.9(3) . .
C7 N3 C8 109.8(3) . .
C9 N3 C8 107.3(3) . .
C7 N3 Li4 99.4(3) . .
C9 N3 Li4 118.5(3) . .
C8 N3 Li4 112.5(3) . .
N3 C7 H7A 109.5 . .
N3 C7 H7B 109.5 . .
H7A C7 H7B 109.5 . .
N3 C7 H7C 109.5 . .
H7A C7 H7C 109.5 . .
H7B C7 H7C 109.5 . .
N3 C8 C9 111.3(3) . 2_556
N3 C8 H8A 109.4 . .
C9 C8 H8A 109.4 2_556 .
N3 C8 H8B 109.4 . .
C9 C8 H8B 109.4 2_556 .
H8A C8 H8B 108.0 . .
N3 C9 C8 111.7(3) . 2_556
N3 C9 H9A 109.3 . .
C8 C9 H9A 109.3 2_556 .
N3 C9 H9B 109.3 . .
C8 C9 H9B 109.3 2_556 .
H9A C9 H9B 107.9 . .
C11 N4 C10 110.7(3) . .
C11 N4 C12 108.2(3) . .
C10 N4 C12 109.1(3) . .
C11 N4 Li5 114.5(3) . .
C10 N4 Li5 101.6(3) . .
C12 N4 Li5 112.5(3) . .
N4 C10 H10A 109.5 . .
N4 C10 H10B 109.5 . .
H10A C10 H10B 109.5 . .
N4 C10 H10C 109.5 . .
H10A C10 H10C 109.5 . .
H10B C10 H10C 109.5 . .
N4 C11 C12 110.9(3) . 2_566
N4 C11 H11A 109.5 . .
C12 C11 H11A 109.5 2_566 .
N4 C11 H11B 109.5 . .
C12 C11 H11B 109.5 2_566 .
H11A C11 H11B 108.1 . .
N4 C12 C11 110.4(3) . 2_566
N4 C12 H12A 109.6 . .
C11 C12 H12A 109.6 2_566 .
N4 C12 H12B 109.6 . .
C11 C12 H12B 109.6 2_566 .
H12A C12 H12B 108.1 . .
C13 N5 Li1 123.4(3) . .
C13 N5 Li2 121.2(3) . .
Li1 N5 Li2 77.2(3) . .
C13 N5 H5N 113(3) . .
Li1 N5 H5N 117(3) . .
Li2 N5 H5N 97(3) . .
N5 C13 C14 125.0(4) . .
N5 C13 C18 120.9(4) . .
C14 C13 C18 114.2(4) . .
C15 C14 C13 121.9(5) . .
C15 C14 H14 119.0 . .
C13 C14 H14 119.0 . .
C16 C15 C14 121.4(5) . .
C16 C15 H15 119.3 . .
C14 C15 H15 119.3 . .
C17 C16 C15 118.1(5) . .
C17 C16 H16 120.9 . .
C15 C16 H16 120.9 . .
C16 C17 C18 121.4(5) . .
C16 C17 H17 119.3 . .
C18 C17 H17 119.3 . .
C17 C18 C13 123.0(4) . .
C17 C18 H18 118.5 . .
C13 C18 H18 118.5 . .
C19 N6 Li2 146.3(3) . .
C19 N6 Li1 90.6(3) . .
Li2 N6 Li1 73.4(3) . .
C19 N6 Li3 97.8(3) . .
Li2 N6 Li3 74.1(2) . .
Li1 N6 Li3 132.1(3) . .
C19 N6 H6N 107(3) . .
Li2 N6 H6N 106(3) . .
Li1 N6 H6N 116(3) . .
Li3 N6 H6N 106(3) . .
N6 C19 C24 123.9(4) . .
N6 C19 C20 119.7(4) . .
C24 C19 C20 116.3(4) . .
C21 C20 C19 121.4(4) . .
C21 C20 H20 119.3 . .
C19 C20 H20 119.3 . .
C22 C21 C20 121.0(5) . .
C22 C21 H21 119.5 . .
C20 C21 H21 119.5 . .
C21 C22 C23 118.7(4) . .
C21 C22 H22 120.6 . .
C23 C22 H22 120.6 . .
C22 C23 C24 121.4(5) . .
C22 C23 H23 119.3 . .
C24 C23 H23 119.3 . .
C23 C24 C19 121.1(5) . .
C23 C24 H24 119.4 . .
C19 C24 H24 119.4 . .
C25 N7 Li4 105.5(3) . .
C25 N7 Li3 130.9(3) . .
Li4 N7 Li3 77.3(3) . .
C25 N7 Li2 111.4(3) . .
Li4 N7 Li2 142.7(3) . .
Li3 N7 Li2 74.6(2) . .
C25 N7 H7N 107(3) . .
Li4 N7 H7N 99(3) . .
Li3 N7 H7N 122(3) . .
Li2 N7 H7N 76(3) . .
N7 C25 C30 120.2(3) . .
N7 C25 C26 123.2(4) . .
C30 C25 C26 116.6(4) . .
C27 C26 C25 120.9(4) . .
C27 C26 H26 119.5 . .
C25 C26 H26 119.5 . .
C28 C27 C26 121.5(5) . .
C28 C27 H27 119.3 . .
C26 C27 H27 119.3 . .
C27 C28 C29 119.5(4) . .
C27 C28 H28 120.3 . .
C29 C28 H28 120.3 . .
C28 C29 C30 119.7(5) . .
C28 C29 H29 120.1 . .
C30 C29 H29 120.1 . .
C29 C30 C25 121.8(4) . .
C29 C30 H30 119.1 . .
C25 C30 H30 119.1 . .
C31 N8 Li5 93.2(3) . .
C31 N8 Li4 91.5(3) . .
Li5 N8 Li4 125.4(3) . .
C31 N8 Li3 147.6(3) . .
Li5 N8 Li3 73.1(3) . .
Li4 N8 Li3 74.4(3) . .
C31 N8 H8N 109(3) . .
Li5 N8 H8N 119(3) . .
Li4 N8 H8N 111(3) . .
Li3 N8 H8N 104(2) . .
N8 C31 C36 119.5(3) . .
N8 C31 C32 123.8(3) . .
C36 C31 C32 116.7(3) . .
C33 C32 C31 120.5(4) . .
C33 C32 H32 119.7 . .
C31 C32 H32 119.7 . .
C34 C33 C32 121.6(4) . .
C34 C33 H33 119.2 . .
C32 C33 H33 119.2 . .
C35 C34 C33 119.0(4) . .
C35 C34 H34 120.5 . .
C33 C34 H34 120.5 . .
C34 C35 C36 121.1(4) . .
C34 C35 H35 119.4 . .
C36 C35 H35 119.4 . .
C35 C36 C31 121.1(4) . .
C35 C36 H36 119.4 . .
C31 C36 H36 119.4 . .
C37 N9 Li5 117.6(3) . .
C37 N9 Li3 133.0(3) . .
Li5 N9 Li3 77.9(3) . .
C37 N9 H9N 109(3) . .
Li5 N9 H9N 109(3) . .
Li3 N9 H9N 106(3) . .
N9 C37 C42 120.5(4) . .
N9 C37 C38 123.8(4) . .
C42 C37 C38 115.8(4) . .
C39 C38 C37 122.5(4) . .
C39 C38 H38 118.8 . .
C37 C38 H38 118.8 . .
C40 C39 C38 120.3(5) . .
C40 C39 H39 119.8 . .
C38 C39 H39 119.8 . .
C39 C40 C41 119.3(5) . .
C39 C40 H40 120.3 . .
C41 C40 H40 120.3 . .
C42 C41 C40 120.6(5) . .
C42 C41 H41 119.7 . .
C40 C41 H41 119.7 . .
C41 C42 C37 121.5(4) . .
C41 C42 H42 119.2 . .
C37 C42 H42 119.2 . .
C44 N10 C45 115.5(13) . .
C44 N10 C43 116.6(16) . .
C45 N10 C43 116.8(13) . .
N10 C43 H43A 109.5 . .
N10 C43 H43B 109.5 . .
H43A C43 H43B 109.5 . .
N10 C43 H43C 109.5 . .
H43A C43 H43C 109.5 . .
H43B C43 H43C 109.5 . .
N10 C44 C45 116.7(15) . 2
N10 C44 H44A 108.1 . .
C45 C44 H44A 108.1 2 .
N10 C44 H44B 108.1 . .
C45 C44 H44B 108.1 2 .
H44A C44 H44B 107.3 . .
N10 C45 C44 112.8(13) . 2
N10 C45 H45A 109.0 . .
C44 C45 H45A 109.0 2 .
N10 C45 H45B 109.0 . .
C44 C45 H45B 109.0 2 .
H45A C45 H45B 107.8 . .
C105 C100 C101 120.1(8) . .
C105 C100 C106 120.7(7) . .
C101 C100 C106 119.2(8) . .
C102 C101 C100 115.8(9) . .
C102 C101 H101 122.1 . .
C100 C101 H101 122.1 . .
C101 C102 C103 125.5(9) . .
C101 C102 H102 117.3 . .
C103 C102 H102 117.3 . .
C104 C103 C102 115.9(9) . .
C104 C103 H103 122.1 . .
C102 C103 H103 122.1 . .
C103 C104 C105 122.2(9) . .
C103 C104 H104 118.9 . .
C105 C104 H104 118.9 . .
C100 C105 C104 120.5(7) . .
C100 C105 H105 119.7 . .
C104 C105 H105 119.7 . .
C100 C106 H10D 109.5 . .
C100 C106 H10E 109.5 . .
H10D C106 H10E 109.5 . .
C100 C106 H10F 109.5 . .
H10D C106 H10F 109.5 . .
H10E C106 H10F 109.5 . .
C113 C107 C112 115.9(14) . .
C113 C107 C108 119.2(15) . .
C112 C107 C108 124.9(13) . .
C109 C108 C107 119.3(12) . .
C109 C108 H108 120.3 . .
C107 C108 H108 120.3 . .
C108 C109 C110 118.8(12) . .
C108 C109 H109 120.6 . .
C110 C109 H109 120.6 . .
C111 C110 C109 124.1(10) . .
C111 C110 H110 118.0 . .
C109 C110 H110 118.0 . .
C110 C111 C112 121.3(9) . .
C110 C111 H111 119.3 . .
C112 C111 H111 119.3 . .
C107 C112 C111 111.5(11) . .
C107 C112 H112 124.2 . .
C111 C112 H112 124.2 . .
C107 C113 H11C 109.5 . .
C107 C113 H11D 109.5 . .
H11C C113 H11D 109.5 . .
C107 C113 H11E 109.5 . .
H11C C113 H11E 109.5 . .
H11D C113 H11E 109.5 . .

loop_
_geom_bond_atom_site_label_1
_geom_bond_atom_site_label_2
_geom_bond_distance
_geom_bond_site_symmetry_2
Li1 N5 1.934(8) .
Li1 N1 2.063(7) .
Li1 N6 2.100(7) .
Li2 N5 2.071(7) .
Li2 N6 2.087(7) .
Li2 N7 2.152(6) .
Li2 N2 2.174(6) .
Li3 N9 2.053(7) .
Li3 N7 2.085(7) .
Li3 N6 2.178(7) .
Li3 N8 2.208(6) .
Li4 N7 2.023(7) .
Li4 N8 2.030(7) .
Li4 N3 2.067(7) .
Li5 N9 1.954(7) .
Li5 N8 2.014(8) .
Li5 N4 2.086(7) .
N1 C3 1.466(5) .
N1 C1 1.470(5) .
N1 C2 1.473(5) .
C1 H1A 0.9800 .
C1 H1B 0.9800 .
C1 H1C 0.9800 .
C2 C3 1.512(5) 2_665
C2 H2A 0.9900 .
C2 H2B 0.9900 .
C3 C2 1.512(5) 2_665
C3 H3A 0.9900 .
C3 H3B 0.9900 .
N2 C6 1.470(4) .
N2 C5 1.476(4) .
N2 C4 1.481(5) .
C4 H4A 0.9800 .
C4 H4B 0.9800 .
C4 H4C 0.9800 .
C5 C6 1.492(5) 2_565
C5 H5A 0.9900 .
C5 H5B 0.9900 .
C6 C5 1.492(5) 2_565
C6 H6A 0.9900 .
C6 H6B 0.9900 .
N3 C7 1.462(5) .
N3 C9 1.478(5) .
N3 C8 1.480(5) .
C7 H7A 0.9800 .
C7 H7B 0.9800 .
C7 H7C 0.9800 .
C8 C9 1.506(5) 2_556
C8 H8A 0.9900 .
C8 H8B 0.9900 .
C9 C8 1.506(5) 2_556
C9 H9A 0.9900 .
C9 H9B 0.9900 .
N4 C11 1.465(5) .
N4 C10 1.467(5) .
N4 C12 1.479(5) .
C10 H10A 0.9800 .
C10 H10B 0.9800 .
C10 H10C 0.9800 .
C11 C12 1.508(5) 2_566
C11 H11A 0.9900 .
C11 H11B 0.9900 .
C12 C11 1.508(5) 2_566
C12 H12A 0.9900 .
C12 H12B 0.9900 .
N5 C13 1.374(5) .
N5 H5N 0.84(4) .
C13 C14 1.413(6) .
C13 C18 1.414(6) .
C14 C15 1.392(7) .
C14 H14 0.9500 .
C15 C16 1.384(8) .
C15 H15 0.9500 .
C16 C17 1.358(7) .
C16 H16 0.9500 .
C17 C18 1.383(6) .
C17 H17 0.9500 .
C18 H18 0.9500 .
N6 C19 1.388(5) .
N6 H6N 0.88(4) .
C19 C24 1.402(5) .
C19 C20 1.411(5) .
C20 C21 1.388(6) .
C20 H20 0.9500 .
C21 C22 1.369(8) .
C21 H21 0.9500 .
C22 C23 1.375(8) .
C22 H22 0.9500 .
C23 C24 1.386(6) .
C23 H23 0.9500 .
C24 H24 0.9500 .
N7 C25 1.393(5) .
N7 H7N 0.85(4) .
C25 C30 1.397(5) .
C25 C26 1.403(5) .
C26 C27 1.385(6) .
C26 H26 0.9500 .
C27 C28 1.357(7) .
C27 H27 0.9500 .
C28 C29 1.382(7) .
C28 H28 0.9500 .
C29 C30 1.393(6) .
C29 H29 0.9500 .
C30 H30 0.9500 .
N8 C31 1.384(5) .
N8 H8N 0.90(4) .
C31 C36 1.400(5) .
C31 C32 1.423(5) .
C32 C33 1.379(5) .
C32 H32 0.9500 .
C33 C34 1.377(6) .
C33 H33 0.9500 .
C34 C35 1.365(6) .
C34 H34 0.9500 .
C35 C36 1.394(5) .
C35 H35 0.9500 .
C36 H36 0.9500 .
N9 C37 1.379(5) .
N9 H9N 0.91(4) .
C37 C42 1.398(5) .
C37 C38 1.411(6) .
C38 C39 1.372(6) .
C38 H38 0.9500 .
C39 C40 1.355(7) .
C39 H39 0.9500 .
C40 C41 1.395(8) .
C40 H40 0.9500 .
C41 C42 1.374(6) .
C41 H41 0.9500 .
C42 H42 0.9500 .
N10 C44 1.314(14) .
N10 C45 1.321(14) .
N10 C43 1.419(16) .
C43 H43A 0.9800 .
C43 H43B 0.9800 .
C43 H43C 0.9800 .
C44 C45 1.426(16) 2
C44 H44A 0.9900 .
C44 H44B 0.9900 .
C45 C44 1.426(16) 2
C45 H45A 0.9900 .
C45 H45B 0.9900 .
C100 C105 1.361(8) .
C100 C101 1.414(8) .
C100 C106 1.420(9) .
C101 C102 1.367(10) .
C101 H101 0.9500 .
C102 C103 1.430(10) .
C102 H102 0.9500 .
C103 C104 1.307(9) .
C103 H103 0.9500 .
C104 C105 1.426(9) .
C104 H104 0.9500 .
C105 H105 0.9500 .
C106 H10D 0.9800 .
C106 H10E 0.9800 .
C106 H10F 0.9800 .
C107 C113 1.389(15) .
C107 C112 1.414(13) .
C107 C108 1.429(13) .
C108 C109 1.317(12) .
C108 H108 0.9500 .
C109 C110 1.366(9) .
C109 H109 0.9500 .
C110 C111 1.365(9) .
C110 H110 0.9500 .
C111 C112 1.442(10) .
C111 H111 0.9500 .
C112 H112 0.9500 .
C113 H11C 0.9800 .
C113 H11D 0.9800 .
C113 H11E 0.9800 .
